data_4022089
loop_
_publ_author_name
'Jae Hong Seo'
'Gerald D. Artman, III'
'Steven M. Weinreb'

_publ_section_title
;
 Synthetic Studies on Perophoramidine and the Communesins:
 Construction of the Vicinal Quaternary Stereocenters
;
_journal_name_full 'Journal of Organic Chemistry'
_journal_page_first 8891
_journal_page_last 8900
_journal_paper_doi 10.1021/jo061660a
_journal_volume 71
_journal_year 2006
_chemical_formula_sum 'C23 H21 Br Cl2 N2 O6'
_chemical_formula_weight 572.23
_chemical_name_systematic
; 
 ? 
;
_space_group_IT_number 2
_symmetry_cell_setting triclinic
_symmetry_space_group_name_Hall '-P 1'
_symmetry_space_group_name_H-M 'P -1'
_atom_sites_solution_hydrogens geom
_atom_sites_solution_primary direct
_atom_sites_solution_secondary difmap
_audit_creation_method SHELXL-97
_cell_angle_alpha 98.625(3)
_cell_angle_beta 94.892(3)
_cell_angle_gamma 115.068(3)
_cell_formula_units_Z 2
_cell_length_a 9.2282(16)
_cell_length_b 10.0766(18)
_cell_length_c 13.599(2)
_cell_measurement_reflns_used 5808
_cell_measurement_temperature 108(2)
_cell_measurement_theta_max 28.418
_cell_measurement_theta_min 2.280
_cell_volume 1116.8(3)
_computing_cell_refinement 'Bruker SMART'
_computing_data_collection 'Bruker SMART'
_computing_data_reduction 'Bruker SAINT'
_computing_molecular_graphics 'Bruker SHELXTL'
_computing_publication_material 'Bruker SHELXTL'
_computing_structure_refinement 'SHELXL-97 (Sheldrick, 1997)'
_computing_structure_solution 'SHELXS-97 (Sheldrick, 1990)'
_diffrn_ambient_temperature 108(2)
_diffrn_measured_fraction_theta_full 0.920
_diffrn_measured_fraction_theta_max 0.920
_diffrn_measurement_device_type 'CCD area detector'
_diffrn_measurement_method 'phi and omega scans'
_diffrn_radiation_monochromator graphite
_diffrn_radiation_source 'fine-focus sealed tube'
_diffrn_radiation_type MoK\a
_diffrn_radiation_wavelength 0.71073
_diffrn_reflns_av_R_equivalents 0.0156
_diffrn_reflns_av_sigmaI/netI 0.0287
_diffrn_reflns_limit_h_max 12
_diffrn_reflns_limit_h_min -11
_diffrn_reflns_limit_k_max 10
_diffrn_reflns_limit_k_min -13
_diffrn_reflns_limit_l_max 17
_diffrn_reflns_limit_l_min -18
_diffrn_reflns_number 8203
_diffrn_reflns_theta_full 28.42
_diffrn_reflns_theta_max 28.42
_diffrn_reflns_theta_min 2.28
_exptl_absorpt_coefficient_mu 2.125
_exptl_absorpt_correction_type none
_exptl_crystal_colour colourless
_exptl_crystal_density_diffrn 1.702
_exptl_crystal_density_method 'not measured'
_exptl_crystal_description plate
_exptl_crystal_F_000 580
_exptl_crystal_size_max 0.50
_exptl_crystal_size_mid 0.50
_exptl_crystal_size_min 0.20
_refine_diff_density_max 0.594
_refine_diff_density_min -0.696
_refine_diff_density_rms 0.075
_refine_ls_extinction_method none
_refine_ls_goodness_of_fit_ref 1.054
_refine_ls_hydrogen_treatment noref
_refine_ls_matrix_type full
_refine_ls_number_parameters 310
_refine_ls_number_reflns 5169
_refine_ls_number_restraints 0
_refine_ls_restrained_S_all 1.054
_refine_ls_R_factor_all 0.0305
_refine_ls_R_factor_gt 0.0291
_refine_ls_shift/su_max 0.004
_refine_ls_shift/su_mean 0.000
_refine_ls_structure_factor_coef Fsqd
_refine_ls_weighting_details 'calc w=1/[\s^2^(Fo^2^)+(0.0493P)^2^+0.5384P] where P=(Fo^2^+2Fc^2^)/3'
_refine_ls_weighting_scheme calc
_refine_ls_wR_factor_gt 0.0819
_refine_ls_wR_factor_ref 0.0828
_reflns_number_gt 4893
_reflns_number_total 5169
_reflns_threshold_expression >2sigma(I)
_cod_data_source_file jo061660asi20060808_122244.cif
_cod_depositor_comments
;
The following automatic conversions were performed:
'_symmetry_cell_setting' value 'Triclinic' changed to 'triclinic'
according to '/home/saulius/struct/CIF-dictionaries/cif_core.dic'
dictionary named 'cif_core.dic' version 2.4.1 from 2010-06-29.

Automatic conversion script
Id: cif_fix_enum 1527 2010-12-29 10:47:43Z saulius 
;
_cod_database_code 4022089

loop_
_symmetry_equiv_pos_as_xyz
'x, y, z'
'-x, -y, -z'

loop_
_atom_site_label
_atom_site_type_symbol
_atom_site_fract_x
_atom_site_fract_y
_atom_site_fract_z
_atom_site_U_iso_or_equiv
_atom_site_adp_type
_atom_site_occupancy
_atom_site_symmetry_multiplicity
_atom_site_calc_flag
_atom_site_refinement_flags
Br1 Br 0.45048(2) -0.22930(2) 0.033428(13) 0.02099(7) Uani 1 1 d .
Cl2 Cl -0.01417(6) -0.33361(5) 0.37337(3) 0.02373(11) Uani 1 1 d .
Cl1 Cl 0.47047(6) 0.12714(6) 0.63176(3) 0.02553(11) Uani 1 1 d .
O6 O 0.40259(15) 0.48776(15) 0.39260(10) 0.0192(3) Uani 1 1 d .
O1 O 0.75463(16) 0.31634(17) 0.27631(12) 0.0289(3) Uani 1 1 d .
H1 H 0.7711 0.4003 0.2639 0.043 Uiso 1 1 calc R
O3 O -0.10233(15) 0.08719(15) 0.18766(10) 0.0196(3) Uani 1 1 d .
O5 O 0.54476(15) 0.47009(15) 0.27569(11) 0.0212(3) Uani 1 1 d .
O4 O -0.11318(16) -0.26336(15) 0.15003(10) 0.0221(3) Uani 1 1 d .
N1 N 0.62056(18) 0.25740(17) 0.30035(12) 0.0181(3) Uani 1 1 d .
O2 O 0.59347(17) 0.27557(16) 0.38662(10) 0.0247(3) Uani 1 1 d .
H2 H 0.4995 0.2121 0.3894 0.037 Uiso 1 1 calc R
N2 N -0.04027(17) -0.06107(17) 0.27956(11) 0.0161(3) Uani 1 1 d .
C1 C 0.4036(2) -0.0772(2) 0.09993(13) 0.0159(3) Uani 1 1 d .
C14 C 0.3074(2) 0.1672(2) 0.47282(13) 0.0169(3) Uani 1 1 d .
H14 H 0.3773 0.2712 0.4943 0.020 Uiso 1 1 calc R
C6 C 0.5227(2) 0.0396(2) 0.17011(13) 0.0158(3) Uani 1 1 d .
H6 H 0.6285 0.0461 0.1832 0.019 Uiso 1 1 calc R
C3 C 0.2207(2) 0.0307(2) 0.12753(13) 0.0177(3) Uani 1 1 d .
H3 H 0.1175 0.0278 0.1095 0.021 Uiso 1 1 calc R
C16 C 0.1043(2) 0.3206(2) 0.36771(13) 0.0157(3) Uani 1 1 d .
H16A H 0.0593 0.3581 0.3156 0.019 Uiso 1 1 calc R
H16B H 0.0201 0.2779 0.4097 0.019 Uiso 1 1 calc R
C11 C 0.1020(2) -0.1410(2) 0.41016(14) 0.0179(3) Uani 1 1 d .
C18 C 0.2191(2) 0.3222(2) 0.15708(13) 0.0182(3) Uani 1 1 d .
H18A H 0.2910 0.3268 0.1064 0.022 Uiso 1 1 calc R
H18B H 0.1090 0.2446 0.1256 0.022 Uiso 1 1 calc R
C7 C 0.27908(19) 0.26734(19) 0.24918(12) 0.0133(3) Uani 1 1 d .
C15 C 0.1883(2) 0.11365(19) 0.38848(13) 0.0145(3) Uani 1 1 d .
C5 C 0.4854(2) 0.14834(19) 0.22163(12) 0.0145(3) Uani 1 1 d .
C8 C 0.14465(19) 0.19766(19) 0.31628(12) 0.0135(3) Uani 1 1 d .
C13 C 0.3215(2) 0.0633(2) 0.52526(13) 0.0185(3) Uani 1 1 d .
C4 C 0.3337(2) 0.14992(19) 0.20286(12) 0.0144(3) Uani 1 1 d .
C12 C 0.2245(2) -0.0883(2) 0.49401(14) 0.0193(4) Uani 1 1 d .
H12 H 0.2408 -0.1567 0.5293 0.023 Uiso 1 1 calc R
C21 C 0.4198(2) 0.41340(19) 0.30833(13) 0.0150(3) Uani 1 1 d .
C2 C 0.2511(2) -0.0833(2) 0.07774(14) 0.0197(4) Uani 1 1 d .
H2A H 0.1688 -0.1640 0.0293 0.024 Uiso 1 1 calc R
C10 C 0.0805(2) -0.0392(2) 0.35977(13) 0.0155(3) Uani 1 1 d .
C17 C 0.2515(2) 0.4497(2) 0.43322(14) 0.0185(3) Uani 1 1 d .
H17A H 0.2309 0.5391 0.4438 0.022 Uiso 1 1 calc R
H17B H 0.2659 0.4249 0.5000 0.022 Uiso 1 1 calc R
C9 C -0.0128(2) 0.0724(2) 0.25171(13) 0.0156(3) Uani 1 1 d .
C20 C -0.1737(2) -0.1995(2) 0.22581(14) 0.0187(3) Uani 1 1 d .
H20A H -0.2169 -0.2682 0.2723 0.022 Uiso 1 1 calc R
H20B H -0.2622 -0.1800 0.1952 0.022 Uiso 1 1 calc R
C19 C 0.2127(3) 0.4704(2) 0.17830(15) 0.0251(4) Uani 1 1 d .
H19 H 0.3085 0.5561 0.2121 0.030 Uiso 1 1 calc R
C23 C -0.2326(2) -0.4094(2) 0.10074(15) 0.0239(4) Uani 1 1 d .
H23A H -0.2569 -0.4758 0.1491 0.036 Uiso 1 1 calc R
H23B H -0.1913 -0.4487 0.0452 0.036 Uiso 1 1 calc R
H23C H -0.3316 -0.4041 0.0741 0.036 Uiso 1 1 calc R
C22 C 0.0824(3) 0.4886(3) 0.15282(17) 0.0328(5) Uani 1 1 d .
H22A H -0.0152 0.4051 0.1189 0.039 Uiso 1 1 calc R
H22B H 0.0860 0.5852 0.1683 0.039 Uiso 1 1 calc R

loop_
_atom_site_aniso_label
_atom_site_aniso_U_11
_atom_site_aniso_U_22
_atom_site_aniso_U_33
_atom_site_aniso_U_23
_atom_site_aniso_U_13
_atom_site_aniso_U_12
Br1 0.02630(11) 0.01651(10) 0.02197(11) 0.00064(7) 0.00582(7) 0.01193(8)
Cl2 0.0327(2) 0.0145(2) 0.0219(2) 0.00428(16) 0.00624(18) 0.00801(18)
Cl1 0.0263(2) 0.0299(3) 0.0196(2) 0.00732(18) -0.00264(17) 0.0121(2)
O6 0.0168(6) 0.0165(6) 0.0200(6) -0.0008(5) 0.0034(5) 0.0047(5)
O1 0.0147(6) 0.0242(7) 0.0426(9) -0.0040(7) 0.0041(6) 0.0073(6)
O3 0.0151(6) 0.0221(7) 0.0206(6) 0.0019(5) -0.0005(5) 0.0088(5)
O5 0.0178(6) 0.0168(6) 0.0296(7) 0.0070(5) 0.0085(5) 0.0067(5)
O4 0.0222(6) 0.0166(6) 0.0207(7) -0.0019(5) 0.0062(5) 0.0037(5)
N1 0.0165(7) 0.0157(7) 0.0213(8) -0.0009(6) -0.0006(6) 0.0087(6)
O2 0.0280(7) 0.0247(7) 0.0179(6) -0.0007(5) 0.0002(5) 0.0108(6)
N2 0.0147(6) 0.0146(7) 0.0162(7) 0.0013(6) 0.0020(5) 0.0047(6)
C1 0.0203(8) 0.0149(8) 0.0157(8) 0.0029(6) 0.0068(6) 0.0103(7)
C14 0.0170(8) 0.0170(8) 0.0154(8) 0.0027(6) 0.0033(6) 0.0065(7)
C6 0.0160(7) 0.0172(8) 0.0166(8) 0.0049(7) 0.0038(6) 0.0088(7)
C3 0.0146(7) 0.0204(9) 0.0178(8) 0.0012(7) 0.0021(6) 0.0082(7)
C16 0.0158(7) 0.0158(8) 0.0161(8) 0.0022(6) 0.0047(6) 0.0076(7)
C11 0.0205(8) 0.0149(8) 0.0188(8) 0.0038(7) 0.0082(7) 0.0074(7)
C18 0.0204(8) 0.0229(9) 0.0153(8) 0.0065(7) 0.0040(6) 0.0124(7)
C7 0.0142(7) 0.0145(8) 0.0126(7) 0.0023(6) 0.0034(6) 0.0076(6)
C15 0.0153(7) 0.0153(8) 0.0145(8) 0.0037(6) 0.0044(6) 0.0076(6)
C5 0.0147(7) 0.0140(8) 0.0132(7) 0.0021(6) 0.0016(6) 0.0053(6)
C8 0.0137(7) 0.0148(8) 0.0129(7) 0.0021(6) 0.0029(6) 0.0072(6)
C13 0.0184(8) 0.0241(9) 0.0144(8) 0.0056(7) 0.0029(6) 0.0101(7)
C4 0.0158(7) 0.0155(8) 0.0133(7) 0.0035(6) 0.0042(6) 0.0077(6)
C12 0.0222(8) 0.0222(9) 0.0179(8) 0.0088(7) 0.0075(7) 0.0117(7)
C21 0.0160(7) 0.0138(8) 0.0172(8) 0.0050(6) 0.0024(6) 0.0079(6)
C2 0.0174(8) 0.0197(9) 0.0169(8) -0.0019(7) 0.0010(6) 0.0056(7)
C10 0.0155(7) 0.0172(8) 0.0139(8) 0.0023(6) 0.0052(6) 0.0071(7)
C17 0.0181(8) 0.0193(9) 0.0177(8) -0.0005(7) 0.0052(6) 0.0088(7)
C9 0.0137(7) 0.0162(8) 0.0166(8) 0.0018(6) 0.0052(6) 0.0064(6)
C20 0.0153(8) 0.0154(8) 0.0197(8) -0.0010(7) 0.0028(6) 0.0030(7)
C19 0.0352(10) 0.0265(10) 0.0189(9) 0.0088(8) 0.0062(8) 0.0171(9)
C23 0.0265(9) 0.0162(9) 0.0214(9) -0.0021(7) 0.0017(7) 0.0046(8)
C22 0.0462(13) 0.0398(13) 0.0304(11) 0.0154(10) 0.0147(10) 0.0317(11)

loop_
_atom_type_symbol
_atom_type_description
_atom_type_scat_dispersion_real
_atom_type_scat_dispersion_imag
_atom_type_scat_source
C C 0.0033 0.0016 'International Tables Vol C Tables 4.2.6.8 and 6.1.1.4'
H H 0.0000 0.0000 'International Tables Vol C Tables 4.2.6.8 and 6.1.1.4'
N N 0.0061 0.0033 'International Tables Vol C Tables 4.2.6.8 and 6.1.1.4'
O O 0.0106 0.0060 'International Tables Vol C Tables 4.2.6.8 and 6.1.1.4'
Cl Cl 0.1484 0.1585 'International Tables Vol C Tables 4.2.6.8 and 6.1.1.4'
Br Br -0.2901 2.4595 'International Tables Vol C Tables 4.2.6.8 and 6.1.1.4'

loop_
_geom_angle_atom_site_label_1
_geom_angle_atom_site_label_2
_geom_angle_atom_site_label_3
_geom_angle
C21 O6 C17 125.51(14)
N1 O1 H1 109.5
C20 O4 C23 110.76(14)
O1 N1 O2 124.32(16)
O1 N1 C5 117.69(15)
O2 N1 C5 117.81(14)
N1 O2 H2 109.5
C9 N2 C10 110.71(14)
C9 N2 C20 120.73(15)
C10 N2 C20 128.50(15)
C6 C1 C2 120.60(16)
C6 C1 Br1 119.15(13)
C2 C1 Br1 120.25(14)
C15 C14 C13 117.69(17)
C15 C14 H14 121.2
C13 C14 H14 121.2
C1 C6 C5 118.79(15)
C1 C6 H6 120.6
C5 C6 H6 120.6
C2 C3 C4 123.74(16)
C2 C3 H3 118.1
C4 C3 H3 118.1
C17 C16 C8 112.00(14)
C17 C16 H16A 109.2
C8 C16 H16A 109.2
C17 C16 H16B 109.2
C8 C16 H16B 109.2
H16A C16 H16B 107.9
C10 C11 C12 119.13(17)
C10 C11 Cl2 123.42(14)
C12 C11 Cl2 117.44(14)
C19 C18 C7 118.02(15)
C19 C18 H18A 107.8
C7 C18 H18A 107.8
C19 C18 H18B 107.8
C7 C18 H18B 107.8
H18A C18 H18B 107.1
C21 C7 C4 113.40(13)
C21 C7 C8 111.32(14)
C4 C7 C8 110.36(13)
C21 C7 C18 101.49(13)
C4 C7 C18 106.20(13)
C8 C7 C18 113.76(13)
C14 C15 C10 120.93(16)
C14 C15 C8 129.89(16)
C10 C15 C8 109.14(15)
C6 C5 C4 123.73(16)
C6 C5 N1 112.08(14)
C4 C5 N1 124.15(15)
C15 C8 C16 113.94(14)
C15 C8 C9 101.29(14)
C16 C8 C9 107.76(13)
C15 C8 C7 113.40(13)
C16 C8 C7 108.72(13)
C9 C8 C7 111.44(13)
C12 C13 C14 122.17(17)
C12 C13 Cl1 119.00(14)
C14 C13 Cl1 118.81(14)
C3 C4 C5 114.16(16)
C3 C4 C7 116.50(14)
C5 C4 C7 129.25(15)
C13 C12 C11 119.68(17)
C13 C12 H12 120.2
C11 C12 H12 120.2
O5 C21 O6 118.13(16)
O5 C21 C7 120.78(16)
O6 C21 C7 120.84(14)
C1 C2 C3 118.86(16)
C1 C2 H2A 120.6
C3 C2 H2A 120.6
C11 C10 C15 120.11(16)
C11 C10 N2 130.43(16)
C15 C10 N2 109.45(15)
O6 C17 C16 114.83(14)
O6 C17 H17A 108.6
C16 C17 H17A 108.6
O6 C17 H17B 108.6
C16 C17 H17B 108.6
H17A C17 H17B 107.5
O3 C9 N2 124.57(16)
O3 C9 C8 126.37(16)
N2 C9 C8 109.04(14)
O4 C20 N2 107.09(14)
O4 C20 H20A 110.3
N2 C20 H20A 110.3
O4 C20 H20B 110.3
N2 C20 H20B 110.3
H20A C20 H20B 108.6
C22 C19 C18 124.0(2)
C22 C19 H19 118.0
C18 C19 H19 118.0
O4 C23 H23A 109.5
O4 C23 H23B 109.5
H23A C23 H23B 109.5
O4 C23 H23C 109.5
H23A C23 H23C 109.5
H23B C23 H23C 109.5
C19 C22 H22A 120.0
C19 C22 H22B 120.0
H22A C22 H22B 120.0

loop_
_geom_bond_atom_site_label_1
_geom_bond_atom_site_label_2
_geom_bond_distance
Br1 C1 1.8884(17)
Cl2 C11 1.7377(19)
Cl1 C13 1.7415(18)
O6 C21 1.332(2)
O6 C17 1.462(2)
O1 N1 1.223(2)
O1 H1 0.8400
O3 C9 1.218(2)
O5 C21 1.208(2)
O4 C20 1.411(2)
O4 C23 1.426(2)
N1 O2 1.224(2)
N1 C5 1.472(2)
O2 H2 0.8400
N2 C9 1.377(2)
N2 C10 1.412(2)
N2 C20 1.442(2)
C1 C6 1.376(2)
C1 C2 1.388(2)
C14 C15 1.383(2)
C14 C13 1.395(2)
C14 H14 0.9500
C6 C5 1.393(2)
C6 H6 0.9500
C3 C2 1.389(3)
C3 C4 1.402(2)
C3 H3 0.9500
C16 C17 1.510(2)
C16 C8 1.530(2)
C16 H16A 0.9900
C16 H16B 0.9900
C11 C10 1.387(2)
C11 C12 1.396(3)
C18 C19 1.506(3)
C18 C7 1.590(2)
C18 H18A 0.9900
C18 H18B 0.9900
C7 C21 1.532(2)
C7 C4 1.545(2)
C7 C8 1.585(2)
C15 C10 1.403(2)
C15 C8 1.521(2)
C5 C4 1.408(2)
C8 C9 1.540(2)
C13 C12 1.377(3)
C12 H12 0.9500
C2 H2A 0.9500
C17 H17A 0.9900
C17 H17B 0.9900
C20 H20A 0.9900
C20 H20B 0.9900
C19 C22 1.316(3)
C19 H19 0.9500
C23 H23A 0.9800
C23 H23B 0.9800
C23 H23C 0.9800
C22 H22A 0.9500
C22 H22B 0.9500

loop_
_geom_torsion_atom_site_label_1
_geom_torsion_atom_site_label_2
_geom_torsion_atom_site_label_3
_geom_torsion_atom_site_label_4
_geom_torsion
C2 C1 C6 C5 2.7(3)
Br1 C1 C6 C5 -177.57(12)
C19 C18 C7 C21 -40.68(19)
C19 C18 C7 C4 -159.43(16)
C19 C18 C7 C8 79.0(2)
C13 C14 C15 C10 3.0(3)
C13 C14 C15 C8 -179.42(16)
C1 C6 C5 C4 -3.1(3)
C1 C6 C5 N1 174.68(15)
O1 N1 C5 C6 50.9(2)
O2 N1 C5 C6 -124.44(17)
O1 N1 C5 C4 -131.39(18)
O2 N1 C5 C4 53.3(2)
C14 C15 C8 C16 -56.4(2)
C10 C15 C8 C16 121.40(16)
C14 C15 C8 C9 -171.82(17)
C10 C15 C8 C9 6.00(17)
C14 C15 C8 C7 68.7(2)
C10 C15 C8 C7 -113.52(16)
C17 C16 C8 C15 68.51(18)
C17 C16 C8 C9 -179.94(14)
C17 C16 C8 C7 -59.02(18)
C21 C7 C8 C15 -79.38(17)
C4 C7 C8 C15 47.46(18)
C18 C7 C8 C15 166.69(14)
C21 C7 C8 C16 48.46(17)
C4 C7 C8 C16 175.30(13)
C18 C7 C8 C16 -65.47(18)
C21 C7 C8 C9 167.09(13)
C4 C7 C8 C9 -66.07(17)
C18 C7 C8 C9 53.17(19)
C15 C14 C13 C12 1.8(3)
C15 C14 C13 Cl1 179.96(13)
C2 C3 C4 C5 2.5(3)
C2 C3 C4 C7 179.43(16)
C6 C5 C4 C3 0.5(2)
N1 C5 C4 C3 -176.97(15)
C6 C5 C4 C7 -175.97(16)
N1 C5 C4 C7 6.5(3)
C21 C7 C4 C3 -164.24(15)
C8 C7 C4 C3 70.09(18)
C18 C7 C4 C3 -53.64(19)
C21 C7 C4 C5 12.2(2)
C8 C7 C4 C5 -113.49(19)
C18 C7 C4 C5 122.78(18)
C14 C13 C12 C11 -3.3(3)
Cl1 C13 C12 C11 178.49(14)
C10 C11 C12 C13 0.1(3)
Cl2 C11 C12 C13 179.01(14)
C17 O6 C21 O5 168.87(16)
C17 O6 C21 C7 -5.5(2)
C4 C7 C21 O5 43.0(2)
C8 C7 C21 O5 168.11(15)
C18 C7 C21 O5 -70.51(19)
C4 C7 C21 O6 -142.86(15)
C8 C7 C21 O6 -17.7(2)
C18 C7 C21 O6 103.68(17)
C6 C1 C2 C3 0.1(3)
Br1 C1 C2 C3 -179.65(13)
C4 C3 C2 C1 -2.8(3)
C12 C11 C10 C15 4.6(3)
Cl2 C11 C10 C15 -174.30(13)
C12 C11 C10 N2 -174.16(17)
Cl2 C11 C10 N2 7.0(3)
C14 C15 C10 C11 -6.2(3)
C8 C15 C10 C11 175.74(15)
C14 C15 C10 N2 172.78(15)
C8 C15 C10 N2 -5.27(19)
C9 N2 C10 C11 -179.09(17)
C20 N2 C10 C11 -2.1(3)
C9 N2 C10 C15 2.06(19)
C20 N2 C10 C15 179.09(16)
C21 O6 C17 C16 -4.2(2)
C8 C16 C17 O6 37.5(2)
C10 N2 C9 O3 -176.46(16)
C20 N2 C9 O3 6.2(3)
C10 N2 C9 C8 1.98(18)
C20 N2 C9 C8 -175.31(14)
C15 C8 C9 O3 173.62(17)
C16 C8 C9 O3 53.7(2)
C7 C8 C9 O3 -65.5(2)
C15 C8 C9 N2 -4.79(17)
C16 C8 C9 N2 -124.68(15)
C7 C8 C9 N2 116.11(15)
C23 O4 C20 N2 173.16(15)
C9 N2 C20 O4 92.86(18)
C10 N2 C20 O4 -83.9(2)
C7 C18 C19 C22 -125.7(2)
